data_8102528
loop_
_publ_author_name
'Ni Wang'
'Ji-Jiang Wang'
'Peng Zhang'
'Cai-Xia Meng'
'Xiao-Ning Zhang'

_publ_section_title
;
 Crystal structure of
 (2,2'-bipyridine)-bis(1H-1,2-phenylenediacetato)zinc(II),
 Zn(C10H9O4)2(C10H8N2)
;
_journal_issue 4
_journal_name_full 'Zeitschrift f\"ur Kristallographie - New Crystal Structures'
_journal_page_first 605
_journal_volume 224
_journal_year 2009
_chemical_formula_sum 'C60 H52 N4 O16 Zn2'
_chemical_formula_weight 1215.80
_chemical_name_systematic
;
(2,2'-bipyridine) zinc(II) bis-(1H-1,2-phenylenediacetic), 
Zn(C~10~H~9~O~4~)~2~(C~10~H~8~N~2~)
;
_space_group_IT_number 15
_symmetry_cell_setting monoclinic
_symmetry_space_group_name_Hall '-C 2yc'
_symmetry_space_group_name_H-M 'C 1 2/c 1'
_atom_sites_solution_hydrogens geom
_atom_sites_solution_primary direct
_atom_sites_solution_secondary difmap
_audit_creation_method SHELXL-97
_cell_angle_alpha 90.00
_cell_angle_beta 111.975(2)
_cell_angle_gamma 90.00
_cell_formula_units_Z 2
_cell_length_a 16.398(4)
_cell_length_b 8.6224(18)
_cell_length_c 20.785(4)
_cell_measurement_reflns_used 4010
_cell_measurement_temperature 291(2)
_cell_measurement_theta_max 23.94
_cell_measurement_theta_min 2.68
_cell_volume 2725.3(10)
_computing_cell_refinement 'Bruker SMART'
_computing_data_collection 'Bruker SMART'
_computing_data_reduction 'Bruker SAINT'
_computing_molecular_graphics 'Bruker SHELXTL'
_computing_publication_material 'Bruker SHELXTL'
_computing_structure_refinement 'SHELXL-97 (Sheldrick, 1997)'
_computing_structure_solution 'SHELXS-97 (Sheldrick, 1990)'
_diffrn_ambient_temperature 291(2)
_diffrn_measured_fraction_theta_full 0.999
_diffrn_measured_fraction_theta_max 0.999
_diffrn_measurement_device_type 'CCD area detector'
_diffrn_measurement_method 'phi and omega scans'
_diffrn_radiation_monochromator graphite
_diffrn_radiation_source 'fine-focus sealed tube'
_diffrn_radiation_type MoK\a
_diffrn_radiation_wavelength 0.71073
_diffrn_reflns_av_R_equivalents 0.0242
_diffrn_reflns_av_sigmaI/netI 0.0211
_diffrn_reflns_limit_h_max 19
_diffrn_reflns_limit_h_min -19
_diffrn_reflns_limit_k_max 10
_diffrn_reflns_limit_k_min -10
_diffrn_reflns_limit_l_max 24
_diffrn_reflns_limit_l_min -25
_diffrn_reflns_number 10027
_diffrn_reflns_theta_full 25.50
_diffrn_reflns_theta_max 25.50
_diffrn_reflns_theta_min 2.68
_exptl_absorpt_coefficient_mu 0.957
_exptl_absorpt_correction_T_max 0.8841
_exptl_absorpt_correction_T_min 0.7655
_exptl_absorpt_correction_type multi-scan
_exptl_absorpt_process_details SADABS
_exptl_crystal_colour white
_exptl_crystal_density_diffrn 1.482
_exptl_crystal_density_method 'not measured'
_exptl_crystal_description block
_exptl_crystal_F_000 1256
_exptl_crystal_size_max 0.29
_exptl_crystal_size_mid 0.23
_exptl_crystal_size_min 0.13
_refine_diff_density_max 1.102
_refine_diff_density_min -0.512
_refine_diff_density_rms 0.111
_refine_ls_extinction_coef 0.0089(16)
_refine_ls_extinction_expression Fc^*^=kFc[1+0.001xFc^2^\l^3^/sin(2\q)]^-1/4^
_refine_ls_extinction_method SHELXL
_refine_ls_goodness_of_fit_ref 1.135
_refine_ls_hydrogen_treatment constr
_refine_ls_matrix_type full
_refine_ls_number_parameters 188
_refine_ls_number_reflns 2536
_refine_ls_number_restraints 0
_refine_ls_restrained_S_all 1.135
_refine_ls_R_factor_all 0.0649
_refine_ls_R_factor_gt 0.0590
_refine_ls_shift/su_max 0.000
_refine_ls_shift/su_mean 0.000
_refine_ls_structure_factor_coef Fsqd
_refine_ls_weighting_details 'calc w=1/[\s^2^(Fo^2^)+(0.1480P)^2^+4.2474P] where P=(Fo^2^+2Fc^2^)/3'
_refine_ls_weighting_scheme calc
_refine_ls_wR_factor_gt 0.2072
_refine_ls_wR_factor_ref 0.2163
_reflns_number_gt 2253
_reflns_number_total 2536
_reflns_threshold_expression >2sigma(I)
_cod_data_source_file 1267-2735.cff
_cod_data_source_block d
_cod_depositor_comments
;
The following automatic conversions were performed:
'_symmetry_cell_setting' value 'Monoclinic' changed to 'monoclinic'
according to '/home/saulius/struct/CIF-dictionaries/cif_core.dic'
dictionary named 'cif_core.dic' version 2.4.1 from
2010-06-29.

'_exptl_absorpt_correction_type' value 'MULTI-SCAN' changed
to 'multi-scan' according to
'/home/saulius/struct/CIF-dictionaries/cif_core.dic' dictionary named
'cif_core.dic' version 2.4.1 from
2010-06-29.

'_refine_ls_hydrogen_treatment' value 'CONSTR' changed to
'constr' according to '/home/saulius/struct/CIF-dictionaries/cif_core.dic'
dictionary named 'cif_core.dic' version 2.4.1 from 2010-06-29.

Automatic conversion script
Id: cif_fix_enum 1555 2011-01-17 13:19:09Z saulius 
;
_cod_original_cell_volume 2725.4(10)
_cod_original_sg_symbol_H-M C2/c
_cod_database_code 8102528

loop_
_symmetry_equiv_pos_as_xyz
'x, y, z'
'-x, y, -z+1/2'
'x+1/2, y+1/2, z'
'-x+1/2, y+1/2, -z+1/2'
'-x, -y, -z'
'x, -y, z-1/2'
'-x+1/2, -y+1/2, -z'
'x+1/2, -y+1/2, z-1/2'

loop_
_atom_site_label
_atom_site_type_symbol
_atom_site_fract_x
_atom_site_fract_y
_atom_site_fract_z
_atom_site_U_iso_or_equiv
_atom_site_adp_type
_atom_site_occupancy
_atom_site_symmetry_multiplicity
_atom_site_calc_flag
_atom_site_refinement_flags
_atom_site_disorder_assembly
_atom_site_disorder_group
Zn1 Zn 0.0000 0.06039(7) 0.2500 0.0411(3) Uani 1 2 d S . .
O1 O -0.0827(3) 0.2065(6) 0.1589(3) 0.0937(14) Uani 1 1 d . . .
O2 O 0.0530(3) 0.1725(6) 0.1701(2) 0.0875(13) Uani 1 1 d . . .
O3 O -0.1893(4) 0.3191(8) -0.1289(3) 0.119(2) Uani 1 1 d . . .
O4 O -0.2626(3) 0.1667(8) -0.0835(4) 0.120(2) Uani 1 1 d . . .
H4 H -0.3034 0.2256 -0.1039 0.180 Uiso 1 1 calc R . .
N1 N 0.0893(3) -0.1478(6) 0.2721(3) 0.0702(12) Uani 1 1 d . . .
C1 C -0.0186(4) 0.2307(7) 0.1390(3) 0.0686(14) Uani 1 1 d . . .
C2 C -0.0361(6) 0.3366(9) 0.0767(4) 0.092(2) Uani 1 1 d . . .
H2A H -0.0986 0.3351 0.0491 0.111 Uiso 1 1 calc R . .
H2B H -0.0207 0.4417 0.0934 0.111 Uiso 1 1 calc R . .
C3 C 0.0127(4) 0.2962(7) 0.0302(3) 0.0680(14) Uani 1 1 d . . .
C4 C 0.0946(4) 0.3577(8) 0.0442(4) 0.0820(17) Uani 1 1 d . . .
H4A H 0.1189 0.4214 0.0828 0.098 Uiso 1 1 calc R . .
C5 C 0.1420(5) 0.3285(11) 0.0033(5) 0.100(2) Uani 1 1 d . . .
H5 H 0.1981 0.3699 0.0150 0.119 Uiso 1 1 calc R . .
C6 C 0.1066(5) 0.2388(11) -0.0544(4) 0.096(2) Uani 1 1 d . . .
H6 H 0.1377 0.2193 -0.0829 0.115 Uiso 1 1 calc R . .
C7 C 0.0245(6) 0.1777(9) -0.0696(3) 0.096(2) Uani 1 1 d . . .
H7 H 0.0006 0.1165 -0.1091 0.115 Uiso 1 1 calc R . .
C8 C -0.0247(4) 0.2027(7) -0.0288(3) 0.0718(15) Uani 1 1 d . . .
C9 C -0.1116(5) 0.1269(10) -0.0456(5) 0.106(3) Uani 1 1 d . . .
H9A H -0.1181 0.1014 -0.0023 0.127 Uiso 1 1 calc R . .
H9B H -0.1111 0.0299 -0.0691 0.127 Uiso 1 1 calc R . .
C10 C -0.1910(4) 0.2175(8) -0.0895(3) 0.0764(16) Uani 1 1 d . . .
C11 C 0.1753(4) -0.1418(11) 0.2896(4) 0.090(2) Uani 1 1 d . . .
H11 H 0.2018 -0.0446 0.2968 0.108 Uiso 1 1 calc R . .
C12 C 0.2271(5) -0.2663(14) 0.2978(4) 0.103(3) Uani 1 1 d . . .
H12 H 0.2877 -0.2562 0.3109 0.124 Uiso 1 1 calc R . .
C13 C 0.1877(6) -0.4088(13) 0.2860(5) 0.106(3) Uani 1 1 d . . .
H13 H 0.2211 -0.4978 0.2896 0.127 Uiso 1 1 calc R . .
C14 C 0.0960(6) -0.4201(9) 0.2684(4) 0.092(2) Uani 1 1 d . . .
H14 H 0.0686 -0.5164 0.2622 0.111 Uiso 1 1 calc R . .
C15 C 0.0487(4) -0.2878(6) 0.2607(3) 0.0644(13) Uani 1 1 d . . .

loop_
_atom_site_aniso_label
_atom_site_aniso_U_11
_atom_site_aniso_U_22
_atom_site_aniso_U_33
_atom_site_aniso_U_23
_atom_site_aniso_U_13
_atom_site_aniso_U_12
Zn1 0.0557(5) 0.0336(5) 0.0324(4) 0.000 0.0147(3) 0.000
O1 0.087(3) 0.111(4) 0.093(3) 0.029(3) 0.045(3) 0.023(3)
O2 0.072(2) 0.109(4) 0.074(3) 0.022(2) 0.019(2) 0.013(2)
O3 0.090(3) 0.128(5) 0.111(4) 0.045(4) 0.004(3) 0.000(3)
O4 0.082(3) 0.151(6) 0.126(5) 0.055(4) 0.038(3) 0.025(3)
N1 0.063(3) 0.079(3) 0.065(3) -0.005(2) 0.020(2) -0.007(2)
C1 0.080(4) 0.066(3) 0.062(3) 0.001(2) 0.030(3) 0.011(3)
C2 0.113(5) 0.088(5) 0.090(5) 0.027(4) 0.055(4) 0.035(4)
C3 0.073(3) 0.070(3) 0.060(3) 0.016(3) 0.024(3) 0.017(3)
C4 0.077(4) 0.078(4) 0.076(4) 0.014(3) 0.011(3) 0.001(3)
C5 0.069(4) 0.121(6) 0.110(6) 0.042(5) 0.035(4) 0.016(4)
C6 0.085(4) 0.129(6) 0.083(5) 0.027(5) 0.042(4) 0.031(4)
C7 0.137(7) 0.091(5) 0.057(3) 0.006(3) 0.033(4) 0.034(5)
C8 0.074(3) 0.064(3) 0.066(3) 0.012(3) 0.013(3) 0.011(3)
C9 0.080(4) 0.084(5) 0.125(7) 0.019(5) 0.006(4) -0.004(4)
C10 0.079(4) 0.069(4) 0.067(3) 0.003(3) 0.012(3) 0.003(3)
C11 0.067(3) 0.123(6) 0.074(4) -0.007(4) 0.019(3) -0.006(4)
C12 0.067(4) 0.154(8) 0.084(5) -0.010(5) 0.023(3) 0.013(5)
C13 0.083(5) 0.139(8) 0.092(6) 0.006(5) 0.030(4) 0.035(5)
C14 0.108(5) 0.087(5) 0.082(5) 0.012(3) 0.035(4) 0.024(4)
C15 0.074(3) 0.059(3) 0.057(3) 0.003(2) 0.022(2) 0.008(2)

loop_
_atom_type_symbol
_atom_type_description
_atom_type_scat_dispersion_real
_atom_type_scat_dispersion_imag
_atom_type_scat_source
C C 0.0033 0.0016 'International Tables Vol C Tables 4.2.6.8 and 6.1.1.4'
H H 0.0000 0.0000 'International Tables Vol C Tables 4.2.6.8 and 6.1.1.4'
N N 0.0061 0.0033 'International Tables Vol C Tables 4.2.6.8 and 6.1.1.4'
O O 0.0106 0.0060 'International Tables Vol C Tables 4.2.6.8 and 6.1.1.4'
Zn Zn 0.2839 1.4301 'International Tables Vol C Tables 4.2.6.8 and 6.1.1.4'

loop_
_geom_angle_atom_site_label_1
_geom_angle_atom_site_label_2
_geom_angle_atom_site_label_3
_geom_angle
_geom_angle_site_symmetry_1
_geom_angle_site_symmetry_3
_geom_angle_publ_flag
N1 Zn1 N1 74.3(2) . 2 ?
N1 Zn1 O1 97.64(19) . 2 ?
N1 Zn1 O1 139.20(18) 2 2 ?
N1 Zn1 O1 139.20(18) . . ?
N1 Zn1 O1 97.64(19) 2 . ?
O1 Zn1 O1 112.1(3) 2 . ?
N1 Zn1 O2 95.06(17) . . ?
N1 Zn1 O2 124.54(18) 2 . ?
O1 Zn1 O2 95.66(17) 2 . ?
O1 Zn1 O2 56.11(16) . . ?
N1 Zn1 O2 124.54(18) . 2 ?
N1 Zn1 O2 95.06(17) 2 2 ?
O1 Zn1 O2 56.11(16) 2 2 ?
O1 Zn1 O2 95.67(17) . 2 ?
O2 Zn1 O2 131.5(3) . 2 ?
C1 O1 Zn1 93.0(4) . . ?
C1 O2 Zn1 90.4(4) . . ?
C10 O4 H4 109.5 . . ?
C11 N1 C15 119.2(6) . . ?
C11 N1 Zn1 124.8(5) . . ?
C15 N1 Zn1 115.7(3) . . ?
O2 C1 O1 120.5(6) . . ?
O2 C1 C2 122.5(6) . . ?
O1 C1 C2 117.1(5) . . ?
C3 C2 C1 115.5(5) . . ?
C3 C2 H2A 108.4 . . ?
C1 C2 H2A 108.4 . . ?
C3 C2 H2B 108.4 . . ?
C1 C2 H2B 108.4 . . ?
H2A C2 H2B 107.5 . . ?
C4 C3 C8 118.8(6) . . ?
C4 C3 C2 119.2(7) . . ?
C8 C3 C2 122.0(6) . . ?
C3 C4 C5 122.3(7) . . ?
C3 C4 H4A 118.8 . . ?
C5 C4 H4A 118.8 . . ?
C6 C5 C4 119.7(7) . . ?
C6 C5 H5 120.2 . . ?
C4 C5 H5 120.2 . . ?
C5 C6 C7 118.8(7) . . ?
C5 C6 H6 120.6 . . ?
C7 C6 H6 120.6 . . ?
C6 C7 C8 123.0(7) . . ?
C6 C7 H7 118.5 . . ?
C8 C7 H7 118.5 . . ?
C7 C8 C3 117.3(7) . . ?
C7 C8 C9 120.9(7) . . ?
C3 C8 C9 121.7(7) . . ?
C8 C9 C10 116.8(6) . . ?
C8 C9 H9A 108.1 . . ?
C10 C9 H9A 108.1 . . ?
C8 C9 H9B 108.1 . . ?
C10 C9 H9B 108.1 . . ?
H9A C9 H9B 107.3 . . ?
O3 C10 O4 124.1(6) . . ?
O3 C10 C9 123.7(7) . . ?
O4 C10 C9 112.0(6) . . ?
N1 C11 C12 124.4(8) . . ?
N1 C11 H11 117.8 . . ?
C12 C11 H11 117.8 . . ?
C11 C12 C13 117.5(7) . . ?
C11 C12 H12 121.2 . . ?
C13 C12 H12 121.2 . . ?
C12 C13 C14 119.7(8) . . ?
C12 C13 H13 120.1 . . ?
C14 C13 H13 120.1 . . ?
C15 C14 C13 118.7(8) . . ?
C15 C14 H14 120.7 . . ?
C13 C14 H14 120.7 . . ?
C14 C15 N1 120.4(6) . . ?
C14 C15 C15 122.5(5) . 2 ?
N1 C15 C15 117.0(3) . 2 ?

loop_
_geom_bond_atom_site_label_1
_geom_bond_atom_site_label_2
_geom_bond_distance
_geom_bond_site_symmetry_2
_geom_bond_publ_flag
Zn1 N1 2.253(5) . ?
Zn1 N1 2.253(5) 2 ?
Zn1 O1 2.257(5) 2 ?
Zn1 O1 2.257(5) . ?
Zn1 O2 2.351(5) . ?
Zn1 O2 2.352(5) 2 ?
O1 C1 1.282(7) . ?
O2 C1 1.216(7) . ?
O3 C10 1.207(8) . ?
O4 C10 1.301(8) . ?
O4 H4 0.8200 . ?
N1 C11 1.319(8) . ?
N1 C15 1.356(7) . ?
C1 C2 1.521(9) . ?
C2 C3 1.508(9) . ?
C2 H2A 0.9700 . ?
C2 H2B 0.9700 . ?
C3 C4 1.369(9) . ?
C3 C8 1.403(9) . ?
C4 C5 1.374(11) . ?
C4 H4A 0.9300 . ?
C5 C6 1.361(12) . ?
C5 H5 0.9300 . ?
C6 C7 1.368(12) . ?
C6 H6 0.9300 . ?
C7 C8 1.390(10) . ?
C7 H7 0.9300 . ?
C8 C9 1.485(10) . ?
C9 C10 1.501(9) . ?
C9 H9A 0.9700 . ?
C9 H9B 0.9700 . ?
C11 C12 1.340(13) . ?
C11 H11 0.9300 . ?
C12 C13 1.367(14) . ?
C12 H12 0.9300 . ?
C13 C14 1.411(13) . ?
C13 H13 0.9300 . ?
C14 C15 1.355(8) . ?
C14 H14 0.9300 . ?
C15 C15 1.488(11) 2 ?

loop_
_geom_hbond_atom_site_label_D
_geom_hbond_atom_site_label_H
_geom_hbond_atom_site_label_A
_geom_hbond_distance_DH
_geom_hbond_distance_HA
_geom_hbond_distance_DA
_geom_hbond_angle_DHA
_geom_hbond_site_symmetry_A
O4 H4 O1 0.82 1.88 2.666(7) 159.9 7_455

loop_
_geom_torsion_atom_site_label_1
_geom_torsion_atom_site_label_2
_geom_torsion_atom_site_label_3
_geom_torsion_atom_site_label_4
_geom_torsion
_geom_torsion_site_symmetry_1
_geom_torsion_site_symmetry_2
_geom_torsion_site_symmetry_3
_geom_torsion_site_symmetry_4
_geom_torsion_publ_flag
N1 Zn1 O1 C1 -52.9(5) . . . . ?
N1 Zn1 O1 C1 -127.7(4) 2 . . . ?
O1 Zn1 O1 C1 80.8(4) 2 . . . ?
O2 Zn1 O1 C1 -0.9(3) . . . . ?
O2 Zn1 O1 C1 136.4(4) 2 . . . ?
N1 Zn1 O2 C1 149.8(4) . . . . ?
N1 Zn1 O2 C1 75.4(4) 2 . . . ?
O1 Zn1 O2 C1 -112.0(4) 2 . . . ?
O1 Zn1 O2 C1 0.9(4) . . . . ?
O2 Zn1 O2 C1 -63.3(4) 2 . . . ?
N1 Zn1 N1 C11 175.8(7) 2 . . . ?
O1 Zn1 N1 C11 -45.1(6) 2 . . . ?
O1 Zn1 N1 C11 92.3(6) . . . . ?
O2 Zn1 N1 C11 51.3(5) . . . . ?
O2 Zn1 N1 C11 -98.9(5) 2 . . . ?
N1 Zn1 N1 C15 1.3(3) 2 . . . ?
O1 Zn1 N1 C15 140.4(4) 2 . . . ?
O1 Zn1 N1 C15 -82.2(5) . . . . ?
O2 Zn1 N1 C15 -123.2(4) . . . . ?
O2 Zn1 N1 C15 86.6(4) 2 . . . ?
Zn1 O2 C1 O1 -1.6(6) . . . . ?
Zn1 O2 C1 C2 177.1(6) . . . . ?
Zn1 O1 C1 O2 1.7(6) . . . . ?
Zn1 O1 C1 C2 -177.1(5) . . . . ?
O2 C1 C2 C3 35.0(10) . . . . ?
O1 C1 C2 C3 -146.3(7) . . . . ?
C1 C2 C3 C4 -88.8(8) . . . . ?
C1 C2 C3 C8 93.9(8) . . . . ?
C8 C3 C4 C5 -1.3(9) . . . . ?
C2 C3 C4 C5 -178.6(6) . . . . ?
C3 C4 C5 C6 1.7(11) . . . . ?
C4 C5 C6 C7 -0.9(12) . . . . ?
C5 C6 C7 C8 -0.1(11) . . . . ?
C6 C7 C8 C3 0.5(10) . . . . ?
C6 C7 C8 C9 -176.7(7) . . . . ?
C4 C3 C8 C7 0.2(8) . . . . ?
C2 C3 C8 C7 177.5(6) . . . . ?
C4 C3 C8 C9 177.4(6) . . . . ?
C2 C3 C8 C9 -5.3(8) . . . . ?
C7 C8 C9 C10 -93.6(9) . . . . ?
C3 C8 C9 C10 89.3(9) . . . . ?
C8 C9 C10 O3 24.5(13) . . . . ?
C8 C9 C10 O4 -159.8(8) . . . . ?
C15 N1 C11 C12 -0.6(11) . . . . ?
Zn1 N1 C11 C12 -174.9(6) . . . . ?
N1 C11 C12 C13 1.1(12) . . . . ?
C11 C12 C13 C14 -2.1(13) . . . . ?
C12 C13 C14 C15 2.8(13) . . . . ?
C13 C14 C15 N1 -2.2(11) . . . . ?
C13 C14 C15 C15 177.3(8) . . . 2 ?
C11 N1 C15 C14 1.2(9) . . . . ?
Zn1 N1 C15 C14 176.0(5) . . . . ?
C11 N1 C15 C15 -178.4(6) . . . 2 ?
Zn1 N1 C15 C15 -3.5(8) . . . 2 ?
